data_2222485
loop_
_publ_author_name
'Saeed, Aamer'
'Khera, Rasheed Ahmad'
'Simpson, Jim'
'Stanley, Roderick G.'

_publ_section_title
;
 2,4-Dichloro-<i>N</i>-<i>o</i>-tolylbenzamide
;
_journal_coeditor_code TK2478
_journal_issue 7
_journal_name_full 'Acta Crystallographica Section E'
_journal_page_first o1642
_journal_paper_doi 10.1107/S1600536809022752
_journal_volume 65
_journal_year 2009
_chemical_formula_iupac 'C14 H11 Cl2 N O'
_chemical_formula_moiety 'C14 H11 Cl2 N O'
_chemical_formula_sum 'C14 H11 Cl2 N O'
_chemical_formula_weight 280.14
_chemical_name_systematic
;
2,4-Dichloro-<i>N</i>-<i>o</i>-tolylbenzamide
;
_space_group_IT_number 9
_symmetry_cell_setting monoclinic
_symmetry_space_group_name_Hall 'C -2yc'
_symmetry_space_group_name_H-M 'C 1 c 1'
_atom_sites_solution_hydrogens geom
_atom_sites_solution_primary direct
_atom_sites_solution_secondary difmap
_cell_angle_alpha 90
_cell_angle_beta 104.838(9)
_cell_angle_gamma 90
_cell_formula_units_Z 4
_cell_length_a 22.517(4)
_cell_length_b 6.0405(9)
_cell_length_c 9.6332(17)
_cell_measurement_reflns_used 5253
_cell_measurement_temperature 92(2)
_cell_measurement_theta_max 32.4
_cell_measurement_theta_min 2.2
_cell_volume 1266.6(4)
_computing_cell_refinement 'APEX2 and SAINT (Bruker, 2006)'
_computing_data_collection 'APEX2 (Bruker, 2006)'
_computing_data_reduction 'SAINT (Bruker, 2006)'
_computing_molecular_graphics
;
SHELXTL (Sheldrick, 2008) and Mercury (Macrae <i>et al.</i>,
2006)
;
_computing_publication_material
;
SHELXL97 (Sheldrick, 2008), enCIFer (Allen <i>et al.</i>,
2004), PLATON (Spek, 2009)
and publCIF (Westrip, 2009)
;
_computing_structure_refinement
;
SHELXL97 (Sheldrick, 2008) and TITAN (Hunter & Simpson, 1999)
;
_computing_structure_solution 'SHELXS97 (Sheldrick, 2008)'
_diffrn_ambient_temperature 92(2)
_diffrn_measured_fraction_theta_full 0.998
_diffrn_measured_fraction_theta_max 0.912
_diffrn_measurement_device_type 'Bruker APEXII CCD'
_diffrn_measurement_method \w
_diffrn_radiation_monochromator graphite
_diffrn_radiation_source 'fine-focus sealed tube'
_diffrn_radiation_type MoK\a
_diffrn_radiation_wavelength 0.71073
_diffrn_reflns_av_R_equivalents 0.043
_diffrn_reflns_av_sigmaI/netI 0.048
_diffrn_reflns_limit_h_max 33
_diffrn_reflns_limit_h_min -34
_diffrn_reflns_limit_k_max 8
_diffrn_reflns_limit_k_min -9
_diffrn_reflns_limit_l_max 14
_diffrn_reflns_limit_l_min -12
_diffrn_reflns_number 9889
_diffrn_reflns_theta_full 31.0
_diffrn_reflns_theta_max 33.1
_diffrn_reflns_theta_min 1.9
_diffrn_standards_number 0
_exptl_absorpt_coefficient_mu 0.498
_exptl_absorpt_correction_T_max 0.91
_exptl_absorpt_correction_T_min 0.615
_exptl_absorpt_correction_type multi-scan
_exptl_absorpt_process_details '(SADABS; Bruker, 2006)'
_exptl_crystal_colour colourless
_exptl_crystal_density_diffrn 1.469
_exptl_crystal_density_method 'not measured'
_exptl_crystal_description block
_exptl_crystal_F_000 576
_exptl_crystal_size_max 0.46
_exptl_crystal_size_mid 0.27
_exptl_crystal_size_min 0.19
_refine_diff_density_max 1.36
_refine_diff_density_min -0.62
_refine_ls_abs_structure_details 'Flack (1983), 1248 Friedel pairs'
_refine_ls_abs_structure_Flack 0.05(8)
_refine_ls_extinction_method none
_refine_ls_goodness_of_fit_ref 1.15
_refine_ls_hydrogen_treatment constr
_refine_ls_matrix_type full
_refine_ls_number_parameters 164
_refine_ls_number_reflns 3475
_refine_ls_number_restraints 2
_refine_ls_restrained_S_all 1.15
_refine_ls_R_factor_all 0.062
_refine_ls_R_factor_gt 0.057
_refine_ls_shift/su_max_lt 0.001
_refine_ls_shift/su_mean 0.000
_refine_ls_structure_factor_coef Fsqd
_refine_ls_weighting_details 'calc w=1/[\s^2^(Fo^2^)+(0.0952P)^2^+1.0992P] where P=(Fo^2^+2Fc^2^)/3'
_refine_ls_weighting_scheme calc
_refine_ls_wR_factor_gt 0.154
_refine_ls_wR_factor_ref 0.158
_reflns_number_gt 3195
_reflns_number_total 3475
_reflns_threshold_expression I>2\s(I)
_cod_data_source_file tk2478.cif
_cod_data_source_block I
_cod_original_sg_symbol_H-M 'C c'
_cod_database_code 2222485
_cod_database_fobs_code 2222485

loop_
_symmetry_equiv_pos_as_xyz
'x, y, z'
'x, -y, z+1/2'
'x+1/2, y+1/2, z'
'x+1/2, -y+1/2, z+1/2'

loop_
_atom_site_type_symbol
_atom_site_label
_atom_site_fract_x
_atom_site_fract_y
_atom_site_fract_z
_atom_site_U_iso_or_equiv
_atom_site_adp_type
_atom_site_calc_flag
_atom_site_refinement_flags
_atom_site_occupancy
_atom_site_disorder_assembly
_atom_site_disorder_group
O O1 0.16543(13) 0.5847(4) 0.3277(3) 0.0250(5) Uani d . 1 . .
C C1 0.17020(14) 0.5816(5) 0.2022(3) 0.0185(5) Uani d . 1 . .
C C2 0.22063(13) 0.7094(5) 0.1617(3) 0.0172(5) Uani d . 1 . .
C C3 0.28213(14) 0.6506(5) 0.2168(3) 0.0173(5) Uani d . 1 . .
Cl Cl1 0.30103(4) 0.41955(12) 0.32639(7) 0.02356(18) Uani d . 1 . .
C C4 0.32950(13) 0.7736(5) 0.1848(3) 0.0178(5) Uani d . 1 . .
H H4 0.3712 0.7311 0.2212 0.021 Uiso calc R 1 . .
C C5 0.31386(14) 0.9607(5) 0.0978(3) 0.0184(5) Uani d . 1 . .
Cl Cl2 0.37258(4) 1.11763(13) 0.06163(7) 0.02513(18) Uani d . 1 . .
C C6 0.25310(15) 1.0223(5) 0.0405(3) 0.0211(5) Uani d . 1 . .
H H6 0.2433 1.1492 -0.0192 0.025 Uiso calc R 1 . .
C C7 0.20711(15) 0.8956(5) 0.0719(3) 0.0202(6) Uani d . 1 . .
H H7 0.1654 0.9355 0.0319 0.024 Uiso calc R 1 . .
N N1 0.13248(12) 0.4699(5) 0.0939(3) 0.0197(5) Uani d . 1 . .
H H1 0.1365 0.4894 0.0063 0.024 Uiso calc R 1 . .
C C8 0.08611(13) 0.3210(5) 0.1147(3) 0.0191(5) Uani d . 1 . .
C C9 0.10239(14) 0.1560(5) 0.2194(3) 0.0218(6) Uani d . 1 . .
H H9 0.1435 0.1458 0.2762 0.026 Uiso calc R 1 . .
C C10 0.05858(17) 0.0073(6) 0.2407(4) 0.0272(7) Uani d . 1 . .
H H10 0.0696 -0.1041 0.3123 0.033 Uiso calc R 1 . .
C C11 -0.00132(17) 0.0223(6) 0.1568(4) 0.0291(7) Uani d . 1 . .
H H11 -0.0316 -0.0780 0.1719 0.035 Uiso calc R 1 . .
C C12 -0.01736(15) 0.1832(6) 0.0507(4) 0.0261(6) Uani d . 1 . .
H H12 -0.0584 0.1889 -0.0075 0.031 Uiso calc R 1 . .
C C13 0.02600(14) 0.3385(5) 0.0276(3) 0.0203(5) Uani d . 1 . .
C C14 0.00831(15) 0.5163(6) -0.0857(4) 0.0261(6) Uani d . 1 . .
H H14A 0.0153 0.6622 -0.0401 0.039 Uiso calc R 1 . .
H H14B -0.0352 0.5007 -0.1358 0.039 Uiso calc R 1 . .
H H14C 0.0333 0.5012 -0.1548 0.039 Uiso calc R 1 . .

loop_
_atom_site_aniso_label
_atom_site_aniso_U_11
_atom_site_aniso_U_22
_atom_site_aniso_U_33
_atom_site_aniso_U_12
_atom_site_aniso_U_13
_atom_site_aniso_U_23
O1 0.0322(12) 0.0350(13) 0.0103(10) -0.0082(9) 0.0100(9) -0.0035(8)
C1 0.0219(12) 0.0242(13) 0.0107(12) -0.0017(9) 0.0067(10) -0.0010(9)
C2 0.0202(11) 0.0246(13) 0.0082(10) -0.0028(9) 0.0060(9) -0.0016(9)
C3 0.0242(12) 0.0183(11) 0.0107(11) -0.0014(9) 0.0067(9) -0.0010(9)
Cl1 0.0313(4) 0.0213(3) 0.0185(3) 0.0008(2) 0.0070(3) 0.0049(2)
C4 0.0207(13) 0.0207(12) 0.0125(12) -0.0008(9) 0.0048(10) 0.0008(9)
C5 0.0230(12) 0.0197(11) 0.0139(13) -0.0038(9) 0.0074(10) -0.0004(9)
Cl2 0.0260(3) 0.0289(3) 0.0217(4) -0.0064(3) 0.0084(3) 0.0042(3)
C6 0.0262(13) 0.0243(13) 0.0137(12) -0.0005(10) 0.0068(11) 0.0018(10)
C7 0.0225(13) 0.0270(14) 0.0115(13) 0.0012(10) 0.0053(10) 0.0014(10)
N1 0.0225(11) 0.0289(12) 0.0092(10) -0.0043(9) 0.0069(9) -0.0008(9)
C8 0.0207(12) 0.0266(13) 0.0114(12) -0.0019(10) 0.0067(10) -0.0032(9)
C9 0.0256(13) 0.0275(14) 0.0141(13) 0.0000(11) 0.0085(11) 0.0030(11)
C10 0.0376(17) 0.0237(14) 0.0233(16) -0.0026(12) 0.0134(14) 0.0027(11)
C11 0.0348(17) 0.0288(15) 0.0274(18) -0.0101(13) 0.0149(14) -0.0045(13)
C12 0.0236(13) 0.0322(16) 0.0231(16) -0.0039(11) 0.0070(12) -0.0050(13)
C13 0.0224(13) 0.0261(13) 0.0139(13) 0.0008(10) 0.0073(10) -0.0032(10)
C14 0.0252(14) 0.0351(16) 0.0181(15) -0.0001(12) 0.0060(12) 0.0004(12)

loop_
_atom_type_symbol
_atom_type_description
_atom_type_scat_dispersion_real
_atom_type_scat_dispersion_imag
_atom_type_scat_source
C C 0.0033 0.0016 'International Tables Vol C Tables 4.2.6.8 and 6.1.1.4'
H H 0.0000 0.0000 'International Tables Vol C Tables 4.2.6.8 and 6.1.1.4'
N N 0.0061 0.0033 'International Tables Vol C Tables 4.2.6.8 and 6.1.1.4'
O O 0.0106 0.0060 'International Tables Vol C Tables 4.2.6.8 and 6.1.1.4'
Cl Cl 0.1484 0.1585 'International Tables Vol C Tables 4.2.6.8 and 6.1.1.4'

loop_
_geom_angle_atom_site_label_1
_geom_angle_atom_site_label_2
_geom_angle_atom_site_label_3
_geom_angle_site_symmetry_1
_geom_angle_site_symmetry_3
_geom_angle
_geom_angle_publ_flag
O1 C1 N1 . . 124.6(3) ?
O1 C1 C2 . . 120.3(3) ?
N1 C1 C2 . . 115.1(3) ?
C3 C2 C7 . . 118.4(3) ?
C3 C2 C1 . . 120.8(3) ?
C7 C2 C1 . . 120.8(3) ?
C2 C3 C4 . . 121.3(3) ?
C2 C3 Cl1 . . 120.0(2) ?
C4 C3 Cl1 . . 118.7(2) ?
C3 C4 C5 . . 118.2(3) ?
C3 C4 H4 . . 120.9 ?
C5 C4 H4 . . 120.9 ?
C6 C5 C4 . . 121.8(3) ?
C6 C5 Cl2 . . 119.9(2) ?
C4 C5 Cl2 . . 118.3(2) ?
C7 C6 C5 . . 118.8(3) ?
C7 C6 H6 . . 120.6 ?
C5 C6 H6 . . 120.6 ?
C6 C7 C2 . . 121.5(3) ?
C6 C7 H7 . . 119.3 ?
C2 C7 H7 . . 119.3 ?
C1 N1 C8 . . 123.1(3) ?
C1 N1 H1 . . 118.5 ?
C8 N1 H1 . . 118.5 ?
C9 C8 C13 . . 121.3(3) ?
C9 C8 N1 . . 118.9(3) ?
C13 C8 N1 . . 119.7(3) ?
C10 C9 C8 . . 120.2(3) ?
C10 C9 H9 . . 119.9 ?
C8 C9 H9 . . 119.9 ?
C11 C10 C9 . . 119.6(3) ?
C11 C10 H10 . . 120.2 ?
C9 C10 H10 . . 120.2 ?
C10 C11 C12 . . 120.3(3) ?
C10 C11 H11 . . 119.8 ?
C12 C11 H11 . . 119.8 ?
C11 C12 C13 . . 121.4(3) ?
C11 C12 H12 . . 119.3 ?
C13 C12 H12 . . 119.3 ?
C8 C13 C12 . . 117.1(3) ?
C8 C13 C14 . . 121.5(3) ?
C12 C13 C14 . . 121.4(3) ?
C13 C14 H14A . . 109.5 ?
C13 C14 H14B . . 109.5 ?
H14A C14 H14B . . 109.5 ?
C13 C14 H14C . . 109.5 ?
H14A C14 H14C . . 109.5 ?
H14B C14 H14C . . 109.5 ?

loop_
_geom_bond_atom_site_label_1
_geom_bond_atom_site_label_2
_geom_bond_site_symmetry_2
_geom_bond_distance
_geom_bond_publ_flag
O1 C1 . 1.241(4) ?
C1 N1 . 1.346(4) ?
C1 C2 . 1.505(4) ?
C2 C3 . 1.396(4) ?
C2 C7 . 1.404(4) ?
C3 C4 . 1.397(4) ?
C3 Cl1 . 1.736(3) ?
C4 C5 . 1.398(4) ?
C4 H4 . 0.9500 ?
C5 C6 . 1.388(4) ?
C5 Cl2 . 1.733(3) ?
C6 C7 . 1.382(5) ?
C6 H6 . 0.9500 ?
C7 H7 . 0.9500 ?
N1 C8 . 1.431(4) ?
N1 H1 . 0.8800 ?
C8 C9 . 1.399(4) ?
C8 C13 . 1.402(4) ?
C9 C10 . 1.388(5) ?
C9 H9 . 0.9500 ?
C10 C11 . 1.386(5) ?
C10 H10 . 0.9500 ?
C11 C12 . 1.389(5) ?
C11 H11 . 0.9500 ?
C12 C13 . 1.412(5) ?
C12 H12 . 0.9500 ?
C13 C14 . 1.510(5) ?
C14 H14A . 0.9800 ?
C14 H14B . 0.9800 ?
C14 H14C . 0.9800 ?

loop_
_geom_hbond_atom_site_label_D
_geom_hbond_atom_site_label_H
_geom_hbond_atom_site_label_A
_geom_hbond_site_symmetry_A
_geom_hbond_distance_DH
_geom_hbond_distance_HA
_geom_hbond_distance_DA
_geom_hbond_angle_DHA
N1 H1 O1 2_564 0.88 2.04 2.865(4) 156
C6 H6 O1 2_574 0.95 2.55 3.415(4) 151
C11 H11 Cl2 3_435 0.95 2.83 3.680(3) 150
C14 H14C Cg2 2_564 0.98 2.87 3.528(4) 125

loop_
_geom_torsion_atom_site_label_1
_geom_torsion_atom_site_label_2
_geom_torsion_atom_site_label_3
_geom_torsion_atom_site_label_4
_geom_torsion_site_symmetry_1
_geom_torsion_site_symmetry_2
_geom_torsion_site_symmetry_3
_geom_torsion_site_symmetry_4
_geom_torsion
_geom_torsion_publ_flag
O1 C1 C2 C3 . . . . 66.1(4) ?
N1 C1 C2 C3 . . . . -114.1(3) ?
O1 C1 C2 C7 . . . . -111.4(4) ?
N1 C1 C2 C7 . . . . 68.4(4) ?
C7 C2 C3 C4 . . . . 0.3(4) ?
C1 C2 C3 C4 . . . . -177.3(3) ?
C7 C2 C3 Cl1 . . . . -179.2(2) ?
C1 C2 C3 Cl1 . . . . 3.2(4) ?
C2 C3 C4 C5 . . . . 1.2(4) ?
Cl1 C3 C4 C5 . . . . -179.3(2) ?
C3 C4 C5 C6 . . . . -1.7(5) ?
C3 C4 C5 Cl2 . . . . 178.4(2) ?
C4 C5 C6 C7 . . . . 0.6(5) ?
Cl2 C5 C6 C7 . . . . -179.4(2) ?
C5 C6 C7 C2 . . . . 1.0(5) ?
C3 C2 C7 C6 . . . . -1.4(5) ?
C1 C2 C7 C6 . . . . 176.2(3) ?
O1 C1 N1 C8 . . . . -7.1(5) ?
C2 C1 N1 C8 . . . . 173.2(3) ?
C1 N1 C8 C9 . . . . -50.9(4) ?
C1 N1 C8 C13 . . . . 130.9(3) ?
C13 C8 C9 C10 . . . . -1.0(5) ?
N1 C8 C9 C10 . . . . -179.1(3) ?
C8 C9 C10 C11 . . . . 0.4(5) ?
C9 C10 C11 C12 . . . . 0.8(6) ?
C10 C11 C12 C13 . . . . -1.6(6) ?
C9 C8 C13 C12 . . . . 0.3(5) ?
N1 C8 C13 C12 . . . . 178.4(3) ?
C9 C8 C13 C14 . . . . -180.0(3) ?
N1 C8 C13 C14 . . . . -1.8(4) ?
C11 C12 C13 C8 . . . . 1.0(5) ?
C11 C12 C13 C14 . . . . -178.8(3) ?

loop_
_cod_related_entry_id
_cod_related_entry_database
_cod_related_entry_code
1 ChemSpider 722221
